data_1552166
loop_
_publ_author_name
'Correa, Arkaitz'
'San Segundo, Marcos'

_publ_section_title
;
 Pd-Catalyzed Site-Selective C(sp2)--H Radical Acylation of Phenylalanine
 Containing Peptides with Aldehydes
;
_journal_name_full 'Chemical Science'
_journal_paper_doi 10.1039/C9SC03425K
_journal_year 2019
_chemical_absolute_configuration ad
_chemical_formula_moiety 'C16 H13 Br2 Cl N2 O3'
_chemical_formula_sum 'C16 H13 Br2 Cl N2 O3'
_chemical_formula_weight 476.55
_space_group_IT_number 4
_space_group_name_Hall 'P 2yb'
_space_group_name_H-M_alt 'P 1 21 1'
_symmetry_cell_setting monoclinic
_symmetry_Int_Tables_number 4
_symmetry_space_group_name_Hall 'P 2yb'
_symmetry_space_group_name_H-M 'P 1 21 1'
_atom_sites_solution_hydrogens geom
_atom_sites_solution_primary dual
_audit_creation_date 2019-04-17T11:54:08-00:00
_audit_creation_method 'WinGX routine CIF_UPDATE'
_audit_update_record
;
2019-07-08 deposited with the CCDC.    2019-08-07 downloaded from the CCDC.
;
_cell_angle_alpha 90
_cell_angle_beta 115.927(2)
_cell_angle_gamma 90
_cell_formula_units_Z 2
_cell_length_a 8.22428(16)
_cell_length_b 13.92307(19)
_cell_length_c 8.40898(16)
_cell_measurement_reflns_used 7774
_cell_measurement_temperature 150.00(10)
_cell_measurement_theta_max 74.097
_cell_measurement_theta_min 5.828
_cell_volume 865.98(3)
_computing_cell_refinement 'CrysAlisPro 1.171.39.46 (Rigaku OD, 2018)'
_computing_data_collection 'CrysAlisPro 1.171.39.46 (Rigaku OD, 2018)'
_computing_data_reduction 'CrysAlisPro 1.171.39.46 (Rigaku OD, 2018)'
_computing_molecular_graphics 'Olex2 (Dolomanov et al., 2009)'
_computing_publication_material 'Olex2 (Dolomanov et al., 2009)'
_computing_structure_refinement 'ShelXL (Sheldrick, 2015)'
_computing_structure_solution 'ShelXT (Sheldrick, 2015)'
_diffrn_ambient_temperature 150.00(10)
_diffrn_detector 'CCD plate'
_diffrn_detector_area_resol_mean 5.2012
_diffrn_detector_type Atlas
_diffrn_measured_fraction_theta_full 1
_diffrn_measured_fraction_theta_max 1
_diffrn_measurement_details
;
List of Runs (angles in degrees, time in seconds):

  # Type    Start    End  Width  t~exp~   \w     \q     \k     \f   Frames
#--------------------------------------------------------------------------
  1  \w    -12.00  83.00   1.00    1.00    --   42.13 -19.00   0.00   95
  2  \w     32.00 102.00   1.00    1.00    --   42.13  38.00   0.00   70
  3  \w     16.00 103.00   1.00    1.00    --   42.13  57.00-150.00   87
  4  \w     18.00  56.00   1.00    1.00    --   42.13  38.00 -30.00   38
  5  \w    -15.00  51.00   1.00    1.00    --   42.13 -77.00-180.00   66
  6  \w     47.00 112.00   1.00    1.00    --  107.93-125.00  60.00   65
  7  \w     52.00  87.00   1.00    1.00    --  107.93 -94.00  90.00   35
  8  \w     79.00 155.00   1.00    1.00    --  107.93  61.00  60.00   76
  9  \w     32.00  64.00   1.00    1.00    --  107.93 -30.00  30.00   32
 10  \w     82.00 155.00   1.00    1.00    --  107.93  45.00   0.00   73
 11  \w     35.00  77.00   1.00    1.00    --  107.93 -45.00  90.00   42
 12  \w     35.00  61.00   1.00    1.00    --  107.93 -45.00-120.00   26
 13  \w     36.00  66.00   1.00    1.00    --  107.93 -30.00 120.00   30
 14  \w     37.00  99.00   1.00    1.00    --  107.93 -94.00 -90.00   62
 15  \w     35.00  67.00   1.00    1.00    --  107.93 -30.00 -60.00   32
 16  \w     40.00  66.00   1.00    1.00    --  107.93 -30.00-120.00   26
 17  \w     32.00  57.00   1.00    1.00    --  107.93 -30.00  60.00   25
 18  \w     34.00  64.00   1.00    1.00    --  107.93 -30.00-180.00   30
 19  \w     38.00  63.00   1.00    1.00    --  107.93 -30.00 150.00   25
 20  \w     70.00 118.00   1.00    1.00    --  107.93-125.00-150.00   48
 21  \w     48.00  91.00   1.00    1.00    --  107.93 -94.00-150.00   43
 22  \w     73.00 154.00   1.00    1.00    --  107.93 125.00-180.00   81
 23  \w     48.00  93.00   1.00    1.00    --   42.13-125.00  60.00   45
 24  \w     12.00  38.00   1.00    1.00    --   42.13-125.00  60.00   26
 25  \w     32.00  57.00   1.00    1.00    --  107.93 -30.00 -30.00   25
 26  \w     34.00  81.00   1.00    1.00    --  107.93 -94.00 -30.00   47
 27  \w    107.00 142.00   1.00    1.00    --  107.93  45.00 -60.00   35
 28  \w     20.00  50.00   1.00    1.00    --  107.93   0.00 -90.00   30
 29  \w    -70.00  31.00   1.00    1.00    --  -42.13  57.00 -30.00  101
 30  \w   -118.00 -10.00   1.00    1.00    --  -42.13 -77.00  90.00  108
 31  \w   -118.00 -10.00   1.00    1.00    --  -42.13 -77.00 -30.00  108
 32  \w   -118.00 -10.00   1.00    1.00    --  -42.13 -77.00-150.00  108
 33  \w     10.00 118.00   1.00    1.00    --   42.13  77.00 120.00  108
 34  \w     14.00 115.00   1.00    1.00    --   42.13  57.00  90.00  101
;
_diffrn_measurement_device 'four-circle\k-geometry diffractometer'
_diffrn_measurement_device_type 'Agilent SuperNova'
_diffrn_measurement_method '\w scans'
_diffrn_orient_matrix_type 'CrysAlisPro convention (1999,Acta A55,543-557)'
_diffrn_orient_matrix_UB_11 0.0744593
_diffrn_orient_matrix_UB_12 0.1019737
_diffrn_orient_matrix_UB_13 0.0041401
_diffrn_orient_matrix_UB_21 -0.1721142
_diffrn_orient_matrix_UB_22 0.026197
_diffrn_orient_matrix_UB_23 -0.1672409
_diffrn_orient_matrix_UB_31 -0.0906358
_diffrn_orient_matrix_UB_32 0.0340257
_diffrn_orient_matrix_UB_33 0.1162532
_diffrn_radiation_monochromator 'Multilayer optics'
_diffrn_radiation_probe x-ray
_diffrn_radiation_type CuK\a
_diffrn_radiation_wavelength 1.54184
_diffrn_reflns_av_R_equivalents 0.0382
_diffrn_reflns_av_unetI/netI 0.0475
_diffrn_reflns_Laue_measured_fraction_full 1
_diffrn_reflns_Laue_measured_fraction_max 1
_diffrn_reflns_limit_h_max 8
_diffrn_reflns_limit_h_min -9
_diffrn_reflns_limit_k_max 16
_diffrn_reflns_limit_k_min -16
_diffrn_reflns_limit_l_max 10
_diffrn_reflns_limit_l_min -9
_diffrn_reflns_number 9363
_diffrn_reflns_point_group_measured_fraction_full 0.999
_diffrn_reflns_point_group_measured_fraction_max 0.999
_diffrn_reflns_theta_full 67.684
_diffrn_reflns_theta_max 68.958
_diffrn_reflns_theta_min 5.851
_diffrn_source 'micro-focus sealed X-ray tube'
_diffrn_source_current 0.8
_diffrn_source_power 0.04
_diffrn_source_type 'SuperNova (Cu) X-ray Source'
_diffrn_source_voltage 50
_exptl_absorpt_coefficient_mu 7.522
_exptl_absorpt_correction_T_max 0.655
_exptl_absorpt_correction_T_min 0.211
_exptl_absorpt_correction_type analytical
_exptl_absorpt_process_details
;
        CrysAlisPro 1.171.39.46 (Rigaku Oxford Diffraction, 2018)
Analytical numeric absorption correction using a multifaceted crystal
                        model based on expressions derived by R.C. Clark & J.S.
        (Clark, R. C. & Reid, J. S. (1995). Acta Cryst. A51, 887-897)
        Empirical absorption correction using spherical harmonics,
 implemented in SCALE3 ABSPACK scaling algorithm.
;
_exptl_crystal_colour colourless
_exptl_crystal_density_diffrn 1.828
_exptl_crystal_description plate
_exptl_crystal_F_000 468
_exptl_crystal_size_max 0.427
_exptl_crystal_size_mid 0.164
_exptl_crystal_size_min 0.094
_refine_diff_density_max 0.306
_refine_diff_density_min -0.362
_refine_diff_density_rms 0.069
_refine_ls_abs_structure_details
;
 Flack x determined using 1414 quotients [(I+)-(I-)]/[(I+)+(I-)]
 (Parsons, Flack and Wagner, Acta Cryst. B69 (2013) 249-259).
 The Friedel pair coverage of the experiment is almost complete 
 (100%). Analysis of the absolute structure using likelihood methods
 (Hooft, Straver & Spek, 2008) was performed using PLATON
 (Spek, 2009). The resulting value was y=-0.005(107)
;
_refine_ls_abs_structure_Flack 0.00(2)
_refine_ls_extinction_method none
_refine_ls_goodness_of_fit_ref 1.047
_refine_ls_hydrogen_treatment constr
_refine_ls_matrix_type full
_refine_ls_number_parameters 218
_refine_ls_number_reflns 3199
_refine_ls_number_restraints 1
_refine_ls_restrained_S_all 1.047
_refine_ls_R_factor_all 0.0301
_refine_ls_R_factor_gt 0.0295
_refine_ls_shift/su_max 0.001
_refine_ls_shift/su_mean 0
_refine_ls_structure_factor_coef Fsqd
_refine_ls_weighting_details 'w=1/[\s^2^(Fo^2^)+(0.0441P)^2^] where P=(Fo^2^+2Fc^2^)/3'
_refine_ls_weighting_scheme calc
_refine_ls_wR_factor_gt 0.072
_refine_ls_wR_factor_ref 0.0727
_reflns_Friedel_coverage 0.913
_reflns_Friedel_fraction_full 0.998
_reflns_Friedel_fraction_max 0.997
_reflns_number_gt 3134
_reflns_number_total 3199
_reflns_threshold_expression 'I > 2\s(I)'
_cod_data_source_file c9sc03425k2.cif
_cod_data_source_block a20190132_acn1250b
_cod_original_cell_volume 865.97(3)
_cod_database_code 1552166

loop_
_symmetry_equiv_pos_as_xyz
'x, y, z'
'-x, y+1/2, -z'

loop_
_atom_site_label
_atom_site_type_symbol
_atom_site_fract_x
_atom_site_fract_y
_atom_site_fract_z
_atom_site_U_iso_or_equiv
_atom_site_adp_type
_atom_site_occupancy
_atom_site_site_symmetry_order
_atom_site_calc_flag
_atom_site_refinement_flags_posn
Br1 Br 0.32860(7) 0.45636(4) 1.02403(7) 0.02716(15) Uani 1 1 d .
Br2 Br 0.84180(7) 0.52658(5) 0.74644(7) 0.03350(17) Uani 1 1 d .
Cl1 Cl 0.94087(19) 0.66908(10) 1.3902(2) 0.0341(3) Uani 1 1 d .
O1 O 0.0038(6) 0.4100(3) 0.5393(5) 0.0304(9) Uani 1 1 d .
O2 O 0.3894(5) 0.6017(3) 0.3880(5) 0.0260(8) Uani 1 1 d .
O3 O 0.4541(5) 0.6646(3) 0.6546(5) 0.0231(8) Uani 1 1 d .
N1 N 0.2066(5) 0.4543(4) 0.4383(5) 0.0211(8) Uani 1 1 d .
H1 H 0.238227 0.44972 0.351234 0.025 Uiso 1 1 calc R
N2 N 0.0260(6) 0.3551(3) 0.1371(6) 0.0238(10) Uani 1 1 d .
C1 C 0.0573(7) 0.4087(3) 0.4246(7) 0.0200(11) Uani 1 1 d .
C2 C -0.0430(7) 0.3535(3) 0.2547(7) 0.0217(11) Uani 1 1 d .
C3 C -0.0629(8) 0.3060(4) -0.0122(8) 0.0305(13) Uani 1 1 d .
H3 H -0.016361 0.306225 -0.097599 0.037 Uiso 1 1 calc R
C4 C -0.2199(8) 0.2544(4) -0.0496(7) 0.0308(13) Uani 1 1 d .
H4 H -0.279285 0.22067 -0.158095 0.037 Uiso 1 1 calc R
C5 C -0.2881(8) 0.2533(4) 0.0744(8) 0.0353(15) Uani 1 1 d .
H5 H -0.395215 0.218676 0.053205 0.042 Uiso 1 1 calc R
C6 C -0.1964(7) 0.3036(4) 0.2300(7) 0.0271(13) Uani 1 1 d .
H6 H -0.238734 0.303786 0.318523 0.033 Uiso 1 1 calc R
C7 C 0.3171(6) 0.5108(3) 0.5928(6) 0.0169(10) Uani 1 1 d .
H7 H 0.239569 0.534944 0.648513 0.02 Uiso 1 1 calc R
C8 C 0.4708(7) 0.4483(4) 0.7289(6) 0.0208(10) Uani 1 1 d .
H8A H 0.416083 0.392223 0.759611 0.025 Uiso 1 1 calc R
H8B H 0.545698 0.423553 0.672246 0.025 Uiso 1 1 calc R
C9 C 0.5918(7) 0.4991(3) 0.8961(7) 0.0179(9) Uani 1 1 d .
C10 C 0.5465(6) 0.5114(3) 1.0368(6) 0.0194(10) Uani 1 1 d .
C11 C 0.6501(7) 0.5620(4) 1.1892(7) 0.0206(10) Uani 1 1 d .
H11 H 0.612368 0.569596 1.280339 0.025 Uiso 1 1 calc R
C12 C 0.8096(7) 0.6011(4) 1.2041(7) 0.0225(11) Uani 1 1 d .
C13 C 0.8678(7) 0.5896(4) 1.0733(7) 0.0224(11) Uani 1 1 d .
H13 H 0.980288 0.615053 1.086813 0.027 Uiso 1 1 calc R
C14 C 0.7566(7) 0.5398(4) 0.9228(7) 0.0207(10) Uani 1 1 d .
C15 C 0.3890(7) 0.5962(4) 0.5303(7) 0.0202(11) Uani 1 1 d .
C16 C 0.5376(9) 0.7450(4) 0.6110(9) 0.0361(14) Uani 1 1 d .
H16A H 0.445881 0.780316 0.511283 0.054 Uiso 1 1 calc GR
H16B H 0.631422 0.721645 0.578499 0.054 Uiso 1 1 calc GR
H16C H 0.592146 0.787736 0.713528 0.054 Uiso 1 1 calc GR

loop_
_atom_site_aniso_label
_atom_site_aniso_U_11
_atom_site_aniso_U_22
_atom_site_aniso_U_33
_atom_site_aniso_U_23
_atom_site_aniso_U_13
_atom_site_aniso_U_12
Br1 0.0199(3) 0.0379(3) 0.0245(3) -0.0013(2) 0.0104(2) -0.0072(2)
Br2 0.0214(3) 0.0617(4) 0.0210(3) 0.0031(3) 0.0126(2) 0.0046(3)
Cl1 0.0288(7) 0.0366(7) 0.0294(7) -0.0133(6) 0.0058(6) -0.0063(6)
O1 0.031(2) 0.038(2) 0.028(2) -0.0092(17) 0.0180(18) -0.0111(17)
O2 0.033(2) 0.0300(19) 0.0189(19) -0.0006(15) 0.0152(17) -0.0035(17)
O3 0.028(2) 0.0211(16) 0.0197(19) -0.0061(15) 0.0098(16) -0.0058(15)
N1 0.017(2) 0.0288(19) 0.016(2) -0.008(2) 0.0056(16) -0.005(2)
N2 0.020(2) 0.026(2) 0.022(2) -0.0049(18) 0.0058(19) 0.0024(18)
C1 0.020(3) 0.020(2) 0.016(2) -0.0006(19) 0.004(2) 0.002(2)
C2 0.021(3) 0.017(2) 0.024(3) -0.004(2) 0.007(2) -0.002(2)
C3 0.032(3) 0.030(3) 0.027(3) -0.009(2) 0.011(3) 0.001(2)
C4 0.027(3) 0.029(3) 0.023(3) -0.008(2) -0.001(2) -0.002(2)
C5 0.028(3) 0.029(3) 0.040(4) -0.005(3) 0.006(3) -0.007(2)
C6 0.021(3) 0.029(3) 0.030(3) -0.003(2) 0.009(2) -0.003(2)
C7 0.017(2) 0.019(2) 0.014(2) -0.0020(19) 0.0055(19) 0.0004(19)
C8 0.021(2) 0.022(2) 0.017(2) -0.001(2) 0.007(2) 0.001(2)
C9 0.018(2) 0.019(2) 0.015(2) 0.0005(18) 0.0057(19) 0.0020(17)
C10 0.014(2) 0.022(2) 0.021(3) 0.002(2) 0.006(2) -0.001(2)
C11 0.022(3) 0.022(2) 0.017(2) 0.003(2) 0.008(2) 0.005(2)
C12 0.020(3) 0.022(2) 0.022(3) -0.002(2) 0.005(2) 0.000(2)
C13 0.015(2) 0.026(2) 0.022(3) 0.002(2) 0.005(2) -0.002(2)
C14 0.017(2) 0.029(3) 0.019(2) 0.007(2) 0.010(2) 0.007(2)
C15 0.016(2) 0.023(2) 0.017(3) -0.002(2) 0.004(2) 0.001(2)
C16 0.045(4) 0.028(3) 0.040(3) -0.002(3) 0.023(3) -0.011(3)

loop_
_atom_type_symbol
_atom_type_description
_atom_type_scat_dispersion_real
_atom_type_scat_dispersion_imag
_atom_type_scat_source
C C 0.0181 0.0091 'International Tables Vol C Tables 4.2.6.8 and 6.1.1.4'
H H 0 0 'International Tables Vol C Tables 4.2.6.8 and 6.1.1.4'
Br Br -0.6763 1.2805 'International Tables Vol C Tables 4.2.6.8 and 6.1.1.4'
Cl Cl 0.3639 0.7018 'International Tables Vol C Tables 4.2.6.8 and 6.1.1.4'
N N 0.0311 0.018 'International Tables Vol C Tables 4.2.6.8 and 6.1.1.4'
O O 0.0492 0.0322 'International Tables Vol C Tables 4.2.6.8 and 6.1.1.4'

loop_
_exptl_crystal_face_index_h
_exptl_crystal_face_index_k
_exptl_crystal_face_index_l
_exptl_crystal_face_perp_dist
2 0 1 0.1665
5 -3 -4 0.07
-2 -1 -3 0.1874
-5 3 4 0.0453
-1 9 1 0.0096
-1 -9 0 0.0505

loop_
_geom_angle_atom_site_label_1
_geom_angle_atom_site_label_2
_geom_angle_atom_site_label_3
_geom_angle
C15 O3 C16 115.2(4)
C1 N1 H1 119.1
C1 N1 C7 121.7(4)
C7 N1 H1 119.1
C3 N2 C2 116.9(5)
O1 C1 N1 123.8(5)
O1 C1 C2 121.2(5)
N1 C1 C2 115.0(4)
N2 C2 C1 117.2(5)
N2 C2 C6 123.7(5)
C6 C2 C1 119.1(5)
N2 C3 H3 118.3
N2 C3 C4 123.5(6)
C4 C3 H3 118.3
C3 C4 H4 120.7
C5 C4 C3 118.6(5)
C5 C4 H4 120.7
C4 C5 H5 120.8
C6 C5 C4 118.3(6)
C6 C5 H5 120.8
C2 C6 C5 119.0(6)
C2 C6 H6 120.5
C5 C6 H6 120.5
N1 C7 H7 108.9
N1 C7 C8 110.2(4)
N1 C7 C15 107.5(4)
C8 C7 H7 108.9
C15 C7 H7 108.9
C15 C7 C8 112.3(4)
C7 C8 H8A 108.6
C7 C8 H8B 108.6
H8A C8 H8B 107.5
C9 C8 C7 114.8(4)
C9 C8 H8A 108.6
C9 C8 H8B 108.6
C10 C9 C8 122.6(5)
C14 C9 C8 122.9(5)
C14 C9 C10 114.5(4)
C9 C10 Br1 119.7(4)
C11 C10 Br1 116.1(4)
C11 C10 C9 124.2(5)
C10 C11 H11 121.2
C12 C11 C10 117.6(5)
C12 C11 H11 121.2
C11 C12 Cl1 119.3(4)
C11 C12 C13 121.9(5)
C13 C12 Cl1 118.8(4)
C12 C13 H13 121.2
C14 C13 C12 117.7(5)
C14 C13 H13 121.2
C9 C14 Br2 119.9(4)
C13 C14 Br2 116.1(4)
C13 C14 C9 124.0(5)
O2 C15 O3 123.9(5)
O2 C15 C7 124.5(5)
O3 C15 C7 111.7(4)
O3 C16 H16A 109.5
O3 C16 H16B 109.5
O3 C16 H16C 109.5
H16A C16 H16B 109.5
H16A C16 H16C 109.5
H16B C16 H16C 109.5

loop_
_geom_bond_atom_site_label_1
_geom_bond_atom_site_label_2
_geom_bond_distance
Br1 C10 1.908(5)
Br2 C14 1.906(5)
Cl1 C12 1.742(6)
O1 C1 1.223(7)
O2 C15 1.200(6)
O3 C15 1.341(6)
O3 C16 1.442(6)
N1 H1 0.88
N1 C1 1.341(7)
N1 C7 1.450(6)
N2 C2 1.339(7)
N2 C3 1.333(7)
C1 C2 1.510(7)
C2 C6 1.374(7)
C3 H3 0.95
C3 C4 1.387(8)
C4 H4 0.95
C4 C5 1.384(9)
C5 H5 0.95
C5 C6 1.382(8)
C6 H6 0.95
C7 H7 1
C7 C8 1.550(6)
C7 C15 1.519(7)
C8 H8A 0.99
C8 H8B 0.99
C8 C9 1.499(7)
C9 C10 1.397(7)
C9 C14 1.394(7)
C10 C11 1.383(7)
C11 H11 0.95
C11 C12 1.374(7)
C12 C13 1.388(8)
C13 H13 0.95
C13 C14 1.380(8)
C16 H16A 0.98
C16 H16B 0.98
C16 H16C 0.98

loop_
_geom_torsion_atom_site_label_1
_geom_torsion_atom_site_label_2
_geom_torsion_atom_site_label_3
_geom_torsion_atom_site_label_4
_geom_torsion
Br1 C10 C11 C12 178.8(4)
Cl1 C12 C13 C14 -176.5(4)
O1 C1 C2 N2 -179.3(5)
O1 C1 C2 C6 -0.4(8)
N1 C1 C2 N2 0.3(7)
N1 C1 C2 C6 179.2(5)
N1 C7 C8 C9 -178.8(4)
N1 C7 C15 O2 -16.2(7)
N1 C7 C15 O3 164.5(4)
N2 C2 C6 C5 -1.2(8)
N2 C3 C4 C5 -0.3(9)
C1 N1 C7 C8 92.6(6)
C1 N1 C7 C15 -144.7(5)
C1 C2 C6 C5 179.9(5)
C2 N2 C3 C4 -0.1(8)
C3 N2 C2 C1 179.8(4)
C3 N2 C2 C6 0.9(8)
C3 C4 C5 C6 0.0(8)
C4 C5 C6 C2 0.7(8)
C7 N1 C1 O1 -0.8(8)
C7 N1 C1 C2 179.6(4)
C7 C8 C9 C10 82.3(6)
C7 C8 C9 C14 -96.4(6)
C8 C7 C15 O2 105.2(6)
C8 C7 C15 O3 -74.1(5)
C8 C9 C10 Br1 3.2(6)
C8 C9 C10 C11 -176.6(5)
C8 C9 C14 Br2 -3.0(7)
C8 C9 C14 C13 177.9(5)
C9 C10 C11 C12 -1.4(8)
C10 C9 C14 Br2 178.3(4)
C10 C9 C14 C13 -0.8(7)
C10 C11 C12 Cl1 177.8(4)
C10 C11 C12 C13 -0.9(8)
C11 C12 C13 C14 2.1(8)
C12 C13 C14 Br2 179.7(4)
C12 C13 C14 C9 -1.3(8)
C14 C9 C10 Br1 -178.0(4)
C14 C9 C10 C11 2.2(7)
C15 C7 C8 C9 61.3(6)
C16 O3 C15 O2 -3.8(7)
C16 O3 C15 C7 175.5(4)
